data_7703477
loop_
_publ_author_name
'Davies, David L.'
'Singh, Kuldip'
'Tamosiunaite, Neringa'

_publ_section_title
;
 Steric and electronic effects on acetate-assisted cyclometallation of
 2-phenylpyridines at [MCl<sub>2</sub>Cp*]<sub>2</sub> (M = Ir, Rh).
;
_journal_issue 8
_journal_name_full 'Dalton transactions (Cambridge, England : 2003)'
_journal_page_first 2680
_journal_page_last 2686
_journal_paper_doi 10.1039/c9dt04581c
_journal_volume 49
_journal_year 2020
_chemical_formula_moiety 'C21 H22 Cl F N Rh'
_chemical_formula_sum 'C21 H22 Cl F N Rh'
_chemical_formula_weight 445.75
_space_group_crystal_system monoclinic
_space_group_IT_number 14
_space_group_name_Hall '-P 2ybc'
_space_group_name_H-M_alt 'P 1 21/c 1'
_atom_sites_solution_hydrogens mixed
_audit_creation_method SHELXL-2018/3
_audit_update_record
;
2020-02-04 deposited with the CCDC.	2020-02-06 downloaded from the CCDC.
;
_cell_angle_alpha 90
_cell_angle_beta 96.990(3)
_cell_angle_gamma 90
_cell_formula_units_Z 4
_cell_length_a 7.3923(14)
_cell_length_b 14.787(3)
_cell_length_c 16.815(3)
_cell_measurement_reflns_used 913
_cell_measurement_temperature 150(2)
_cell_measurement_theta_max 27.035
_cell_measurement_theta_min 2.803
_cell_volume 1824.4(6)
_computing_cell_refinement 'Bruker SMART'
_computing_data_collection 'Bruker SMART'
_computing_data_reduction 'Bruker SHELXTL'
_computing_molecular_graphics 'Bruker SHELXTL'
_computing_publication_material 'Bruker SHELXTL'
_computing_structure_refinement 'SHELXL-2018/3 (Sheldrick, 2018)'
_computing_structure_solution 'Bruker SHELXTL'
_diffrn_ambient_temperature 150(2)
_diffrn_measured_fraction_theta_full 1.000
_diffrn_measured_fraction_theta_max 1.000
_diffrn_measurement_device_type 'Bruker Apex 2000 CCD area detector'
_diffrn_measurement_method 'phi and omega scans'
_diffrn_radiation_type MoK\a
_diffrn_radiation_wavelength 0.71073
_diffrn_reflns_av_R_equivalents 0.0458
_diffrn_reflns_av_unetI/netI 0.0433
_diffrn_reflns_Laue_measured_fraction_full 1.000
_diffrn_reflns_Laue_measured_fraction_max 1.000
_diffrn_reflns_limit_h_max 9
_diffrn_reflns_limit_h_min -8
_diffrn_reflns_limit_k_max 18
_diffrn_reflns_limit_k_min -18
_diffrn_reflns_limit_l_max 20
_diffrn_reflns_limit_l_min -20
_diffrn_reflns_number 13907
_diffrn_reflns_point_group_measured_fraction_full 1.000
_diffrn_reflns_point_group_measured_fraction_max 1.000
_diffrn_reflns_theta_full 25.242
_diffrn_reflns_theta_max 26.000
_diffrn_reflns_theta_min 1.840
_exptl_absorpt_coefficient_mu 1.095
_exptl_absorpt_correction_T_max 0.831
_exptl_absorpt_correction_T_min 0.697
_exptl_absorpt_correction_type empirical
_exptl_absorpt_process_details
;
absoprtion correction based on 9289 reflections(SADABS);rint 0.0713 before
correction and 0.0356 after.
;
_exptl_crystal_colour orange
_exptl_crystal_density_diffrn 1.623
_exptl_crystal_description block
_exptl_crystal_F_000 904
_exptl_crystal_size_max 0.37
_exptl_crystal_size_mid 0.23
_exptl_crystal_size_min 0.15
_refine_diff_density_max 0.717
_refine_diff_density_min -0.379
_refine_diff_density_rms 0.095
_refine_ls_extinction_method none
_refine_ls_goodness_of_fit_ref 1.076
_refine_ls_hydrogen_treatment constr
_refine_ls_matrix_type full
_refine_ls_number_parameters 353
_refine_ls_number_reflns 3586
_refine_ls_number_restraints 613
_refine_ls_restrained_S_all 1.002
_refine_ls_R_factor_all 0.0383
_refine_ls_R_factor_gt 0.0311
_refine_ls_shift/su_max 0.002
_refine_ls_shift/su_mean 0.000
_refine_ls_structure_factor_coef Fsqd
_refine_ls_weighting_details 'w=1/[\s^2^(Fo^2^)+(0.0369P)^2^+0.2995P] where P=(Fo^2^+2Fc^2^)/3'
_refine_ls_weighting_scheme calc
_refine_ls_wR_factor_gt 0.0724
_refine_ls_wR_factor_ref 0.0747
_reflns_Friedel_coverage 0.000
_reflns_number_gt 3184
_reflns_number_total 3586
_reflns_threshold_expression 'I > 2\s(I)'
_cod_data_source_file c9dt04581c2.cif
_cod_data_source_block 18040
_cod_depositor_comments 'Adding full bibliography for 7703476--7703478.cif.'
_cod_original_sg_symbol_H-M 'P 21/c'
_cod_database_code 7703477
_shelx_shelxl_version_number 2018/3
_shelx_space_group_comment
; 
The symmetry employed for this shelxl refinement is uniquely defined 
by the following loop, which should always be used as a source of 
symmetry information in preference to the above space-group names. 
They are only intended as comments. 
;

loop_
_space_group_symop_operation_xyz
'x, y, z'
'-x, y+1/2, -z+1/2'
'-x, -y, -z'
'x, -y-1/2, z-1/2'

loop_
_atom_site_label
_atom_site_type_symbol
_atom_site_fract_x
_atom_site_fract_y
_atom_site_fract_z
_atom_site_U_iso_or_equiv
_atom_site_adp_type
_atom_site_occupancy
_atom_site_site_symmetry_order
_atom_site_calc_flag
_atom_site_refinement_flags_posn
_atom_site_refinement_flags_adp
_atom_site_refinement_flags_occupancy
_atom_site_disorder_assembly
_atom_site_disorder_group
Rh1 Rh 0.33996(3) 0.25843(2) 0.31136(2) 0.01925(9) Uani 1 1 d . U . . .
Cl1 Cl 0.05864(10) 0.32358(5) 0.34092(5) 0.03168(18) Uani 1 1 d . U . . .
F1A F 0.3670(6) 0.1579(3) 0.4909(2) 0.0466(10) Uani 0.5 1 d . U P A .
F1B F 0.2498(5) 0.3251(3) 0.1197(2) 0.0458(10) Uani 0.5 1 d . U P A .
N1A N 0.261(4) 0.1306(15) 0.3535(19) 0.022(3) Uani 0.5 1 d . U P A .
C1A C 0.244(5) 0.1416(19) 0.352(2) 0.017(2) Uani 0.5 1 d . U P A .
N1B N 0.197(4) 0.1992(19) 0.2060(18) 0.024(3) Uani 0.5 1 d . U P A .
C1B C 0.217(4) 0.204(2) 0.210(2) 0.021(2) Uani 0.5 1 d . U P A .
C2 C 0.2702(4) 0.1079(2) 0.43041(18) 0.0301(7) Uani 1 1 d D U . . .
H2 H 0.335040 0.148038 0.470518 0.036 Uiso 0.5 1 d DR U P A .
C3 C 0.2063(5) 0.0260(2) 0.4539(2) 0.0393(8) Uani 1 1 d . U . . .
H3 H 0.223095 0.009093 0.507549 0.047 Uiso 1 1 calc R U . . .
C4 C 0.1168(5) -0.0309(2) 0.3967(2) 0.0393(8) Uani 1 1 d . U . . .
H4 H 0.072517 -0.086459 0.411558 0.047 Uiso 1 1 calc R U . . .
C5 C 0.0941(4) -0.0044(2) 0.3178(2) 0.0324(7) Uani 1 1 d . U . . .
H5 H 0.033693 -0.041887 0.278840 0.039 Uiso 1 1 calc R U . . .
C6 C 0.1625(4) 0.07938(19) 0.29630(18) 0.0246(6) Uani 1 1 d . U . . .
C7 C 0.1424(4) 0.11446(19) 0.21440(18) 0.0244(6) Uani 1 1 d . U . . .
C8 C 0.0647(4) 0.0666(2) 0.14714(19) 0.0323(7) Uani 1 1 d . U . . .
H8 H 0.023877 0.007659 0.152386 0.039 Uiso 1 1 calc R U . . .
C9 C 0.0492(4) 0.1074(2) 0.07300(19) 0.0359(8) Uani 1 1 d . U . . .
H9 H -0.000321 0.075627 0.027807 0.043 Uiso 1 1 calc R U . . .
C10 C 0.1068(4) 0.1952(2) 0.06571(19) 0.0346(7) Uani 1 1 d . U . . .
H10 H 0.094689 0.223882 0.016140 0.042 Uiso 1 1 calc R U . . .
C11 C 0.1828(5) 0.2393(2) 0.1338(2) 0.0319(7) Uani 1 1 d D U . . .
H11 H 0.223710 0.300383 0.130748 0.038 Uiso 0.5 1 d DR U P A .
C12A C 0.632(4) 0.2388(19) 0.3396(11) 0.023(2) Uani 0.5 1 d . U P A 1
C12B C 0.624(4) 0.2486(18) 0.3530(11) 0.023(2) Uani 0.5 1 d . U P A 2
C13A C 0.576(3) 0.2937(9) 0.4027(11) 0.027(2) Uani 0.5 1 d . U P A 1
C13B C 0.553(3) 0.3193(9) 0.3956(10) 0.024(2) Uani 0.5 1 d . U P A 2
C14A C 0.5020(19) 0.3732(8) 0.3696(6) 0.030(2) Uani 0.5 1 d . U P A 1
C14B C 0.4922(17) 0.3882(7) 0.3379(7) 0.025(2) Uani 0.5 1 d . U P A 2
C15A C 0.5080(19) 0.3723(8) 0.2852(8) 0.025(2) Uani 0.5 1 d . U P A 1
C15B C 0.520(2) 0.3583(10) 0.2608(7) 0.026(2) Uani 0.5 1 d . U P A 2
C16A C 0.594(4) 0.2896(12) 0.2678(14) 0.023(2) Uani 0.5 1 d . U P A 1
C16B C 0.603(4) 0.2696(12) 0.2677(16) 0.027(3) Uani 0.5 1 d . U P A 2
C17A C 0.7285(17) 0.1501(7) 0.3518(6) 0.038(2) Uani 0.5 1 d . U P A 1
H17A H 0.740731 0.123359 0.300679 0.057 Uiso 0.5 1 calc R U P A 1
H17B H 0.659548 0.110377 0.381814 0.057 Uiso 0.5 1 calc R U P A 1
H17C H 0.847178 0.159478 0.380708 0.057 Uiso 0.5 1 calc R U P A 1
C17B C 0.7221(16) 0.1646(7) 0.3878(6) 0.037(2) Uani 0.5 1 d . U P A 2
H17D H 0.684086 0.151490 0.439158 0.055 Uiso 0.5 1 calc R U P A 2
H17E H 0.851267 0.174835 0.393800 0.055 Uiso 0.5 1 calc R U P A 2
H17F H 0.692847 0.114359 0.352385 0.055 Uiso 0.5 1 calc R U P A 2
C18A C 0.6047(12) 0.2724(7) 0.4909(4) 0.048(2) Uani 0.5 1 d . U P A 1
H18A H 0.712108 0.302872 0.515229 0.072 Uiso 0.5 1 calc R U P A 1
H18B H 0.619327 0.208358 0.498237 0.072 Uiso 0.5 1 calc R U P A 1
H18C H 0.501122 0.292511 0.515470 0.072 Uiso 0.5 1 calc R U P A 1
C18B C 0.5650(11) 0.3300(6) 0.4843(4) 0.0385(17) Uani 0.5 1 d . U P A 2
H18D H 0.581526 0.271724 0.509339 0.058 Uiso 0.5 1 calc R U P A 2
H18E H 0.454806 0.356918 0.497930 0.058 Uiso 0.5 1 calc R U P A 2
H18F H 0.666718 0.368092 0.502577 0.058 Uiso 0.5 1 calc R U P A 2
C19A C 0.4250(11) 0.4514(5) 0.4119(6) 0.051(2) Uani 0.5 1 d . U P A 1
H19A H 0.400047 0.432371 0.464106 0.077 Uiso 0.5 1 calc R U P A 1
H19B H 0.314190 0.471583 0.381415 0.077 Uiso 0.5 1 calc R U P A 1
H19C H 0.511668 0.499995 0.417322 0.077 Uiso 0.5 1 calc R U P A 1
C19B C 0.4151(11) 0.4776(5) 0.3574(5) 0.0421(18) Uani 0.5 1 d . U P A 2
H19D H 0.512526 0.519979 0.370554 0.063 Uiso 0.5 1 calc R U P A 2
H19E H 0.347281 0.471057 0.402233 0.063 Uiso 0.5 1 calc R U P A 2
H19F H 0.335896 0.499303 0.311900 0.063 Uiso 0.5 1 calc R U P A 2
C20A C 0.4545(10) 0.4497(5) 0.2296(5) 0.0432(18) Uani 0.5 1 d . U P A 1
H20A H 0.488816 0.436484 0.177579 0.065 Uiso 0.5 1 calc R U P A 1
H20B H 0.515339 0.503692 0.250166 0.065 Uiso 0.5 1 calc R U P A 1
H20C H 0.324993 0.458460 0.225456 0.065 Uiso 0.5 1 calc R U P A 1
C20B C 0.4760(11) 0.4134(6) 0.1851(5) 0.047(2) Uani 0.5 1 d . U P A 2
H20D H 0.347977 0.426703 0.177341 0.071 Uiso 0.5 1 calc R U P A 2
H20E H 0.508010 0.379525 0.140140 0.071 Uiso 0.5 1 calc R U P A 2
H20F H 0.543992 0.468828 0.189795 0.071 Uiso 0.5 1 calc R U P A 2
C21A C 0.6620(14) 0.2618(5) 0.1898(5) 0.0340(19) Uani 0.5 1 d . U P A 1
H21A H 0.629754 0.199837 0.178279 0.051 Uiso 0.5 1 calc R U P A 1
H21B H 0.792097 0.268231 0.194464 0.051 Uiso 0.5 1 calc R U P A 1
H21C H 0.606905 0.299602 0.147131 0.051 Uiso 0.5 1 calc R U P A 1
C21B C 0.6662(14) 0.2156(6) 0.2023(6) 0.041(2) Uani 0.5 1 d . U P A 2
H21D H 0.787593 0.233634 0.194623 0.062 Uiso 0.5 1 calc R U P A 2
H21E H 0.586043 0.225551 0.153729 0.062 Uiso 0.5 1 calc R U P A 2
H21F H 0.665588 0.152626 0.216076 0.062 Uiso 0.5 1 calc R U P A 2

loop_
_atom_site_aniso_label
_atom_site_aniso_U_11
_atom_site_aniso_U_22
_atom_site_aniso_U_33
_atom_site_aniso_U_23
_atom_site_aniso_U_13
_atom_site_aniso_U_12
Rh1 0.01903(14) 0.01814(13) 0.02060(14) -0.00107(8) 0.00252(9) -0.00149(8)
Cl1 0.0232(4) 0.0246(4) 0.0482(5) 0.0016(3) 0.0082(3) 0.0028(3)
F1A 0.069(3) 0.042(2) 0.030(2) 0.0020(17) 0.0071(19) -0.004(2)
F1B 0.057(3) 0.041(2) 0.037(2) 0.0091(17) -0.0042(19) -0.0148(19)
N1A 0.021(7) 0.014(5) 0.032(3) 0.002(4) 0.004(4) 0.005(4)
C1A 0.016(5) 0.013(5) 0.022(4) 0.001(3) 0.008(4) 0.009(3)
N1B 0.025(7) 0.027(5) 0.021(4) -0.007(3) 0.001(4) -0.006(4)
C1B 0.019(5) 0.020(5) 0.024(4) 0.000(3) -0.003(4) -0.002(4)
C2 0.0340(18) 0.0317(17) 0.0253(17) 0.0015(13) 0.0062(13) 0.0018(13)
C3 0.050(2) 0.0355(19) 0.0344(19) 0.0090(14) 0.0141(16) 0.0000(15)
C4 0.044(2) 0.0264(17) 0.051(2) 0.0086(15) 0.0178(17) -0.0026(14)
C5 0.0313(17) 0.0253(16) 0.0420(19) -0.0021(13) 0.0099(14) -0.0043(13)
C6 0.0196(14) 0.0215(14) 0.0338(16) -0.0006(12) 0.0079(12) 0.0019(11)
C7 0.0198(15) 0.0232(15) 0.0302(15) -0.0030(12) 0.0036(12) 0.0017(11)
C8 0.0306(17) 0.0228(16) 0.0421(19) -0.0064(13) -0.0016(14) -0.0037(13)
C9 0.0341(18) 0.0397(19) 0.0322(18) -0.0130(14) -0.0034(14) -0.0014(14)
C10 0.0329(18) 0.0445(19) 0.0250(16) -0.0013(14) -0.0021(14) -0.0020(15)
C11 0.0327(18) 0.0277(16) 0.0339(18) 0.0018(13) -0.0012(14) -0.0055(13)
C12A 0.015(3) 0.024(5) 0.030(5) -0.010(4) 0.007(4) -0.003(3)
C12B 0.019(4) 0.021(6) 0.028(6) 0.002(5) 0.000(5) -0.001(4)
C13A 0.017(5) 0.036(7) 0.029(4) -0.004(5) 0.001(3) -0.008(5)
C13B 0.022(5) 0.026(6) 0.023(4) -0.008(4) 0.002(4) 0.000(4)
C14A 0.024(4) 0.029(5) 0.038(5) -0.011(4) 0.004(5) -0.007(4)
C14B 0.018(4) 0.021(4) 0.034(5) -0.007(4) -0.006(5) -0.002(3)
C15A 0.019(4) 0.017(4) 0.039(7) 0.000(4) 0.003(5) -0.003(3)
C15B 0.023(4) 0.031(5) 0.022(5) -0.001(3) -0.002(4) -0.013(3)
C16A 0.020(4) 0.028(7) 0.023(4) -0.005(5) 0.006(3) -0.005(5)
C16B 0.016(4) 0.032(7) 0.034(5) -0.008(5) 0.005(3) -0.004(5)
C17A 0.027(4) 0.029(5) 0.058(7) 0.010(5) 0.006(5) -0.001(3)
C17B 0.025(4) 0.024(4) 0.059(7) -0.002(5) 0.002(5) 0.002(3)
C18A 0.030(4) 0.090(7) 0.024(3) -0.006(4) 0.002(3) -0.012(5)
C18B 0.036(4) 0.048(5) 0.030(3) -0.012(3) -0.003(3) -0.007(4)
C19A 0.039(4) 0.039(4) 0.079(6) -0.032(4) 0.018(5) -0.009(3)
C19B 0.038(4) 0.024(4) 0.063(5) -0.012(3) 0.001(4) -0.005(3)
C20A 0.030(4) 0.034(4) 0.065(6) 0.014(4) 0.001(4) -0.003(3)
C20B 0.038(4) 0.054(5) 0.046(5) 0.024(4) -0.006(4) -0.026(4)
C21A 0.032(4) 0.040(5) 0.032(4) -0.012(4) 0.010(3) -0.011(4)
C21B 0.032(4) 0.057(6) 0.038(5) -0.019(5) 0.014(4) -0.014(5)

loop_
_atom_type_symbol
_atom_type_description
_atom_type_scat_dispersion_real
_atom_type_scat_dispersion_imag
_atom_type_scat_source
C C 0.0033 0.0016 'International Tables Vol C Tables 4.2.6.8 and 6.1.1.4'
H H 0.0000 0.0000 'International Tables Vol C Tables 4.2.6.8 and 6.1.1.4'
Cl Cl 0.1484 0.1585 'International Tables Vol C Tables 4.2.6.8 and 6.1.1.4'
F F 0.0171 0.0103 'International Tables Vol C Tables 4.2.6.8 and 6.1.1.4'
N N 0.0061 0.0033 'International Tables Vol C Tables 4.2.6.8 and 6.1.1.4'
Rh Rh -1.1178 0.9187 'International Tables Vol C Tables 4.2.6.8 and 6.1.1.4'

loop_
_geom_angle_atom_site_label_1
_geom_angle_atom_site_label_2
_geom_angle_atom_site_label_3
_geom_angle
C1B Rh1 C1A 78.6(15)
C1B Rh1 N1A 79.2(13)
C1A Rh1 N1A 4.9(17)
C1B Rh1 N1B 3(2)
C1A Rh1 N1B 76.7(13)
N1A Rh1 N1B 77.5(12)
C1B Rh1 C12B 125.4(12)
C1A Rh1 C12B 101.8(13)
N1A Rh1 C12B 97.5(12)
N1B Rh1 C12B 127.7(10)
C1B Rh1 C16A 97.0(13)
C1A Rh1 C16A 131.2(10)
N1A Rh1 C16A 126.3(9)
N1B Rh1 C16A 99.9(12)
C1B Rh1 C16B 94.4(15)
C1A Rh1 C16B 123.2(10)
N1A Rh1 C16B 118.4(9)
N1B Rh1 C16B 97.2(11)
C12B Rh1 C16B 39.6(9)
C1B Rh1 C15A 110.6(11)
C1A Rh1 C15A 165.3(12)
N1A Rh1 C15A 161.0(9)
N1B Rh1 C15A 112.8(9)
C16A Rh1 C15A 38.5(5)
C1B Rh1 C12A 118.0(13)
C1A Rh1 C12A 101.2(13)
N1A Rh1 C12A 96.6(12)
N1B Rh1 C12A 120.3(10)
C16A Rh1 C12A 38.4(9)
C15A Rh1 C12A 64.5(9)
C1B Rh1 C13B 159.6(13)
C1A Rh1 C13B 112.9(12)
N1A Rh1 C13B 110.9(10)
N1B Rh1 C13B 162.5(10)
C12B Rh1 C13B 38.0(6)
C16B Rh1 C13B 65.3(9)
C1B Rh1 C15B 99.9(11)
C1A Rh1 C15B 161.7(10)
N1A Rh1 C15B 156.8(9)
N1B Rh1 C15B 102.4(9)
C12B Rh1 C15B 63.9(9)
C16B Rh1 C15B 38.4(5)
C13B Rh1 C15B 63.7(5)
C1B Rh1 C14A 147.5(10)
C1A Rh1 C14A 133.9(11)
N1A Rh1 C14A 133.2(10)
N1B Rh1 C14A 149.3(8)
C16A Rh1 C14A 62.7(7)
C15A Rh1 C14A 37.8(4)
C12A Rh1 C14A 62.6(7)
C2 N1A C6 120.5(19)
C2 N1A Rh1 124(2)
C6 N1A Rh1 113.8(16)
C6 C1A C2 113.4(19)
C6 C1A Rh1 118(2)
C2 C1A Rh1 127(2)
C7 N1B C11 121.4(16)
C7 N1B Rh1 115.1(17)
C11 N1B Rh1 122.9(14)
C11 C1B C7 111.5(16)
C11 C1B Rh1 130.8(18)
C7 C1B Rh1 118(2)
N1A C2 C3 121.5(13)
N1A C2 F1A 122.8(13)
C3 C2 F1A 115.1(3)
C3 C2 C1A 124.7(15)
F1A C2 C1A 120.2(15)
N1A C2 H2 118.7
C3 C2 H2 119.5
C1A C2 H2 115.7
C2 C3 C4 119.2(3)
C2 C3 H3 120.4
C4 C3 H3 120.4
C5 C4 C3 119.3(3)
C5 C4 H4 120.3
C3 C4 H4 120.3
C4 C5 C6 119.7(3)
C4 C5 H5 120.2
C6 C5 H5 120.2
N1A C6 C5 119.1(11)
C1A C6 C5 123.2(12)
N1A C6 C7 116.9(11)
C1A C6 C7 112.6(12)
C5 C6 C7 123.9(3)
N1B C7 C8 119.4(12)
C8 C7 C1B 123.2(14)
N1B C7 C6 115.9(12)
C8 C7 C6 124.6(3)
C1B C7 C6 112.2(14)
C9 C8 C7 119.4(3)
C9 C8 H8 120.3
C7 C8 H8 120.3
C10 C9 C8 120.1(3)
C10 C9 H9 119.9
C8 C9 H9 119.9
C9 C10 C11 118.2(3)
C9 C10 H10 120.9
C11 C10 H10 120.9
N1B C11 C10 121.3(9)
C10 C11 C1B 127.2(11)
N1B C11 F1B 124.5(9)
C10 C11 F1B 114.1(3)
C1B C11 F1B 118.2(10)
N1B C11 H11 118.4
C10 C11 H11 120.2
C1B C11 H11 112.5
C16A C12A C13A 106.5(18)
C16A C12A C17A 128.4(14)
C13A C12A C17A 124.8(17)
C16A C12A Rh1 70.0(17)
C13A C12A Rh1 73.5(13)
C17A C12A Rh1 126(2)
C13B C12B C16B 110.1(18)
C13B C12B C17B 127.1(15)
C16B C12B C17B 122.7(14)
C13B C12B Rh1 72.7(14)
C16B C12B Rh1 71.5(16)
C17B C12B Rh1 126(2)
C14A C13A C12A 108.5(17)
C14A C13A C18A 125.2(13)
C12A C13A C18A 126.1(13)
C14A C13A Rh1 71.8(9)
C12A C13A Rh1 68.5(15)
C18A C13A Rh1 129.3(12)
C12B C13B C14B 106.7(15)
C12B C13B C18B 127.4(13)
C14B C13B C18B 125.1(10)
C12B C13B Rh1 69.4(15)
C14B C13B Rh1 73.4(8)
C18B C13B Rh1 130.2(13)
C13A C14A C15A 109.6(12)
C13A C14A C19A 127.9(12)
C15A C14A C19A 122.5(10)
C13A C14A Rh1 72.2(10)
C15A C14A Rh1 68.7(7)
C19A C14A Rh1 125.3(8)
C15B C14B C13B 109.3(11)
C15B C14B C19B 125.7(11)
C13B C14B C19B 125.1(11)
C15B C14B Rh1 71.0(8)
C13B C14B Rh1 68.6(9)
C19B C14B Rh1 127.3(8)
C14A C15A C16A 106.3(13)
C14A C15A C20A 125.1(10)
C16A C15A C20A 128.1(13)
C14A C15A Rh1 73.6(8)
C16A C15A Rh1 70.0(12)
C20A C15A Rh1 127.2(9)
C14B C15B C16B 108.6(15)
C14B C15B C20B 124.4(12)
C16B C15B C20B 127.0(12)
C14B C15B Rh1 72.2(7)
C16B C15B Rh1 68.7(13)
C20B C15B Rh1 126.9(9)
C15A C16A C12A 109.0(17)
C15A C16A C21A 127.8(15)
C12A C16A C21A 122.7(13)
C15A C16A Rh1 71.5(11)
C12A C16A Rh1 71.7(17)
C21A C16A Rh1 129.0(18)
C12B C16B C15B 105.3(17)
C12B C16B C21B 127.8(15)
C15B C16B C21B 126.7(18)
C12B C16B Rh1 69.0(16)
C15B C16B Rh1 72.9(11)
C21B C16B Rh1 125.9(18)
C12A C17A H17A 109.5
C12A C17A H17B 109.5
H17A C17A H17B 109.5
C12A C17A H17C 109.5
H17A C17A H17C 109.5
H17B C17A H17C 109.5
C12B C17B H17D 109.5
C12B C17B H17E 109.5
H17D C17B H17E 109.5
C12B C17B H17F 109.5
H17D C17B H17F 109.5
H17E C17B H17F 109.5
C13A C18A H18A 109.5
C13A C18A H18B 109.5
H18A C18A H18B 109.5
C13A C18A H18C 109.5
H18A C18A H18C 109.5
H18B C18A H18C 109.5
C13B C18B H18D 109.5
C13B C18B H18E 109.5
H18D C18B H18E 109.5
C13B C18B H18F 109.5
H18D C18B H18F 109.5
H18E C18B H18F 109.5
C14A C19A H19A 109.5
C14A C19A H19B 109.5
H19A C19A H19B 109.5
C14A C19A H19C 109.5
H19A C19A H19C 109.5
H19B C19A H19C 109.5
C14B C19B H19D 109.5
C14B C19B H19E 109.5
H19D C19B H19E 109.5
C14B C19B H19F 109.5
H19D C19B H19F 109.5
H19E C19B H19F 109.5
C15A C20A H20A 109.5
C15A C20A H20B 109.5
H20A C20A H20B 109.5
C15A C20A H20C 109.5
H20A C20A H20C 109.5
H20B C20A H20C 109.5
C15B C20B H20D 109.5
C15B C20B H20E 109.5
H20D C20B H20E 109.5
C15B C20B H20F 109.5
H20D C20B H20F 109.5
H20E C20B H20F 109.5
C16A C21A H21A 109.5
C16A C21A H21B 109.5
H21A C21A H21B 109.5
C16A C21A H21C 109.5
H21A C21A H21C 109.5
H21B C21A H21C 109.5
C16B C21B H21D 109.5
C16B C21B H21E 109.5
H21D C21B H21E 109.5
C16B C21B H21F 109.5
H21D C21B H21F 109.5
H21E C21B H21F 109.5

loop_
_geom_bond_atom_site_label_1
_geom_bond_atom_site_label_2
_geom_bond_distance
Rh1 C1B 2.00(3)
Rh1 C1A 2.02(3)
Rh1 N1A 2.13(2)
Rh1 N1B 2.14(2)
Rh1 C12B 2.14(3)
Rh1 C16A 2.15(3)
Rh1 C16B 2.17(3)
Rh1 C15A 2.170(14)
Rh1 C12A 2.17(3)
Rh1 C13B 2.179(19)
Rh1 C15B 2.227(15)
Rh1 C14A 2.233(13)
F1A C2 1.384(5)
F1A H2 0.4178
F1B C11 1.392(4)
F1B H11 0.4625
N1A C2 1.33(3)
N1A C6 1.36(3)
C1A C6 1.40(4)
C1A C2 1.40(3)
N1B C7 1.33(3)
N1B C11 1.34(3)
C1B C11 1.38(4)
C1B C7 1.44(3)
C2 C3 1.375(4)
C2 H2 0.9785
C3 C4 1.384(5)
C3 H3 0.9300
C4 C5 1.374(5)
C4 H4 0.9300
C5 C6 1.402(4)
C5 H5 0.9300
C6 C7 1.462(4)
C7 C8 1.397(4)
C8 C9 1.377(4)
C8 H8 0.9300
C9 C10 1.376(4)
C9 H9 0.9300
C10 C11 1.377(4)
C10 H10 0.9300
C11 H11 0.9557
C12A C16A 1.42(3)
C12A C13A 1.438(19)
C12A C17A 1.50(3)
C12B C13B 1.405(19)
C12B C16B 1.46(3)
C12B C17B 1.52(2)
C13A C14A 1.383(13)
C13A C18A 1.505(18)
C13B C14B 1.441(13)
C13B C18B 1.491(17)
C14A C15A 1.426(13)
C14A C19A 1.505(14)
C14B C15B 1.409(12)
C14B C19B 1.492(13)
C15A C16A 1.426(17)
C15A C20A 1.500(15)
C15B C16B 1.448(18)
C15B C20B 1.512(16)
C16A C21A 1.52(2)
C16B C21B 1.48(2)
C17A H17A 0.9600
C17A H17B 0.9600
C17A H17C 0.9600
C17B H17D 0.9600
C17B H17E 0.9600
C17B H17F 0.9600
C18A H18A 0.9600
C18A H18B 0.9600
C18A H18C 0.9600
C18B H18D 0.9600
C18B H18E 0.9600
C18B H18F 0.9600
C19A H19A 0.9600
C19A H19B 0.9600
C19A H19C 0.9600
C19B H19D 0.9600
C19B H19E 0.9600
C19B H19F 0.9600
C20A H20A 0.9600
C20A H20B 0.9600
C20A H20C 0.9600
C20B H20D 0.9600
C20B H20E 0.9600
C20B H20F 0.9600
C21A H21A 0.9600
C21A H21B 0.9600
C21A H21C 0.9600
C21B H21D 0.9600
C21B H21E 0.9600
C21B H21F 0.9600

loop_
_geom_torsion_atom_site_label_1
_geom_torsion_atom_site_label_2
_geom_torsion_atom_site_label_3
_geom_torsion_atom_site_label_4
_geom_torsion
C6 N1A C2 C3 10(3)
Rh1 N1A C2 C3 176.0(11)
C6 N1A C2 F1A -179.6(13)
Rh1 N1A C2 F1A -14(3)
C6 N1A C2 C1A -106(22)
Rh1 N1A C2 C1A 60(20)
C6 C1A C2 N1A 62(19)
Rh1 C1A C2 N1A -109(22)
C6 C1A C2 C3 -7(3)
Rh1 C1A C2 C3 -177.5(13)
C6 C1A C2 F1A 172.9(14)
Rh1 C1A C2 F1A 2(3)
N1A C2 C3 C4 -5.4(15)
F1A C2 C3 C4 -176.4(3)
C1A C2 C3 C4 3.5(17)
C2 C3 C4 C5 0.2(5)
C3 C4 C5 C6 0.3(5)
C2 N1A C6 C1A 112(18)
Rh1 N1A C6 C1A -55(16)
C2 N1A C6 C5 -9(3)
Rh1 N1A C6 C5 -176.7(7)
C2 N1A C6 C7 173.3(14)
Rh1 N1A C6 C7 6.1(19)
C2 C1A C6 N1A -56(15)
Rh1 C1A C6 N1A 115(18)
C2 C1A C6 C5 7(3)
Rh1 C1A C6 C5 178.8(10)
C2 C1A C6 C7 -177.7(16)
Rh1 C1A C6 C7 -6(2)
C4 C5 C6 N1A 4.2(14)
C4 C5 C6 C1A -4.5(17)
C4 C5 C6 C7 -178.8(3)
C11 N1B C7 C8 -2(3)
Rh1 N1B C7 C8 -173.3(9)
C11 N1B C7 C1B 133(37)
Rh1 N1B C7 C1B -39(33)
C11 N1B C7 C6 -179.1(18)
Rh1 N1B C7 C6 9(2)
C11 C1B C7 N1B -41(33)
Rh1 C1B C7 N1B 137(37)
C11 C1B C7 C8 7(4)
Rh1 C1B C7 C8 -175.3(12)
C11 C1B C7 C6 -174.7(19)
Rh1 C1B C7 C6 3(3)
N1A C6 C7 N1B -10(2)
C1A C6 C7 N1B -2(2)
C5 C6 C7 N1B 172.5(16)
N1A C6 C7 C8 172.3(13)
C1A C6 C7 C8 -179.6(15)
C5 C6 C7 C8 -4.8(4)
N1A C6 C7 C1B -6(2)
C1A C6 C7 C1B 2(2)
C5 C6 C7 C1B 176.9(17)
N1B C7 C8 C9 1.3(17)
C1B C7 C8 C9 -3.3(19)
C6 C7 C8 C9 178.5(3)
C7 C8 C9 C10 -1.2(5)
C8 C9 C10 C11 1.3(5)
C7 N1B C11 C10 2(3)
Rh1 N1B C11 C10 172.9(12)
C7 N1B C11 C1B -144(28)
Rh1 N1B C11 C1B 27(23)
C7 N1B C11 F1B -174.7(16)
Rh1 N1B C11 F1B -4(3)
C9 C10 C11 N1B -1.7(17)
C9 C10 C11 C1B 3(2)
C9 C10 C11 F1B 175.2(3)
C7 C1B C11 N1B 30(23)
Rh1 C1B C11 N1B -148(28)
C7 C1B C11 C10 -7(4)
Rh1 C1B C11 C10 175.6(18)
C7 C1B C11 F1B -178.7(16)
Rh1 C1B C11 F1B 4(4)
C16A C12A C13A C14A 2(3)
C17A C12A C13A C14A 176(2)
Rh1 C12A C13A C14A -60.9(15)
C16A C12A C13A C18A -174(2)
C17A C12A C13A C18A 1(4)
Rh1 C12A C13A C18A 123.7(19)
C16A C12A C13A Rh1 63(2)
C17A C12A C13A Rh1 -123(3)
C16B C12B C13B C14B -2(3)
C17B C12B C13B C14B 173(3)
Rh1 C12B C13B C14B -64.4(13)
C16B C12B C13B C18B -172(2)
C17B C12B C13B C18B 3(5)
Rh1 C12B C13B C18B 125(2)
C16B C12B C13B Rh1 62(2)
C17B C12B C13B Rh1 -122(3)
C12A C13A C14A C15A 0(2)
C18A C13A C14A C15A 175.6(15)
Rh1 C13A C14A C15A -58.7(10)
C12A C13A C14A C19A -179.9(18)
C18A C13A C14A C19A -4(3)
Rh1 C13A C14A C19A 121.3(13)
C12A C13A C14A Rh1 58.8(18)
C18A C13A C14A Rh1 -125.7(18)
C12B C13B C14B C15B 2(2)
C18B C13B C14B C15B 172.6(16)
Rh1 C13B C14B C15B -59.6(10)
C12B C13B C14B C19B -176.9(18)
C18B C13B C14B C19B -6(3)
Rh1 C13B C14B C19B 121.4(12)
C12B C13B C14B Rh1 61.7(18)
C18B C13B C14B Rh1 -127.8(18)
C13A C14A C15A C16A -2(2)
C19A C14A C15A C16A 178.1(16)
Rh1 C14A C15A C16A -62.8(15)
C13A C14A C15A C20A -174.9(14)
C19A C14A C15A C20A 5(2)
Rh1 C14A C15A C20A 124.3(13)
C13A C14A C15A Rh1 60.9(12)
C19A C14A C15A Rh1 -119.1(11)
C13B C14B C15B C16B -1(2)
C19B C14B C15B C16B 177.9(16)
Rh1 C14B C15B C16B -59.3(15)
C13B C14B C15B C20B -178.9(14)
C19B C14B C15B C20B 0(2)
Rh1 C14B C15B C20B 123.0(14)
C13B C14B C15B Rh1 58.1(11)
C19B C14B C15B Rh1 -122.9(12)
C14A C15A C16A C12A 3(3)
C20A C15A C16A C12A 176(2)
Rh1 C15A C16A C12A -62(2)
C14A C15A C16A C21A -169(2)
C20A C15A C16A C21A 3(4)
Rh1 C15A C16A C21A 125(3)
C14A C15A C16A Rh1 65.2(11)
C20A C15A C16A Rh1 -122.1(15)
C13A C12A C16A C15A -3(3)
C17A C12A C16A C15A -177(3)
Rh1 C12A C16A C15A 62.0(19)
C13A C12A C16A C21A 170(2)
C17A C12A C16A C21A -4(5)
Rh1 C12A C16A C21A -125(3)
C13A C12A C16A Rh1 -65(2)
C17A C12A C16A Rh1 121(3)
C13B C12B C16B C15B 2(3)
C17B C12B C16B C15B -174(2)
Rh1 C12B C16B C15B 64.4(18)
C13B C12B C16B C21B 177(2)
C17B C12B C16B C21B 1(5)
Rh1 C12B C16B C21B -120(3)
C13B C12B C16B Rh1 -63(2)
C17B C12B C16B Rh1 121(3)
C14B C15B C16B C12B 0(3)
C20B C15B C16B C12B 177(2)
Rh1 C15B C16B C12B -62(2)
C14B C15B C16B C21B -176(2)
C20B C15B C16B C21B 2(4)
Rh1 C15B C16B C21B 122(3)
C14B C15B C16B Rh1 61.5(12)
C20B C15B C16B Rh1 -120.9(15)
